data_2007852
loop_
_publ_author_name
'Pajunen, Aarne'
'Mariitta Kokko'

_publ_section_title
;1,5-Diphenylbicyclo[2.2.1]hept-5-ene-<i>endo</i>-2,<i>endo</i>-3-dicarboxylic
 Anhydride and
 1,5-diphenylbicyclo[2.2.1]hept-5-ene-<i>exo</i>-2,<i>exo</i>-3-dicarboxylic
 Anhydride
;
_journal_issue 11
_journal_name_full 'Acta Crystallographica Section C'
_journal_page_first 1724
_journal_page_last 1727
_journal_paper_doi 10.1107/S010827019800849X
_journal_volume 54
_journal_year 1998
_chemical_formula_moiety 'C21 H16 O3'
_chemical_formula_sum 'C21 H16 O3'
_chemical_formula_weight 316.34
_chemical_name_systematic
;
 ?
;
_space_group_IT_number 14
_symmetry_cell_setting monoclinic
_symmetry_space_group_name_Hall '-P 2ybc'
_symmetry_space_group_name_H-M 'P 1 21/c 1'
_audit_creation_method SHELXL-97
_cell_angle_alpha 90.00
_cell_angle_beta 103.11(3)
_cell_angle_gamma 90.00
_cell_formula_units_Z 4
_cell_length_a 6.4550(10)
_cell_length_b 24.917(5)
_cell_length_c 10.016(2)
_cell_measurement_reflns_used 25
_cell_measurement_temperature 193(2)
_cell_measurement_theta_max 10.69
_cell_measurement_theta_min 5.31
_cell_volume 1569.0(5)
_computing_cell_refinement 'MCS/AFC Diffractometer Control Software'
_computing_data_collection
;
MCS/AFC Diffractometer Control Software (Molecular Structure Corporation,
1993a)
;
_computing_data_reduction 'TEXSAN PROCESS (Molecular Structure Corporation, 1993b)'
_computing_molecular_graphics SHELXTL/PC
_computing_publication_material SHELXL97
_computing_structure_refinement SHELXL97
_computing_structure_solution 'SHELXTL/PC (Sheldrick, 1990)'
_diffrn_ambient_temperature 193(2)
_diffrn_measured_fraction_theta_full 0.879
_diffrn_measured_fraction_theta_max 0.879
_diffrn_measurement_device_type 'Rigaku AFC7S diffractometer'
_diffrn_measurement_method 2\q/\w
_diffrn_radiation_monochromator graphite
_diffrn_radiation_source 'fine-focus sealed tube'
_diffrn_radiation_type MoK\a
_diffrn_radiation_wavelength 0.71073
_diffrn_reflns_av_R_equivalents 0.0262
_diffrn_reflns_av_sigmaI/netI 0.0454
_diffrn_reflns_limit_h_max 7
_diffrn_reflns_limit_h_min 0
_diffrn_reflns_limit_k_max 29
_diffrn_reflns_limit_k_min 0
_diffrn_reflns_limit_l_max 11
_diffrn_reflns_limit_l_min -11
_diffrn_reflns_number 2718
_diffrn_reflns_theta_full 25.00
_diffrn_reflns_theta_max 25.00
_diffrn_reflns_theta_min 2.65
_diffrn_standards_decay_% 0
_diffrn_standards_interval_count 200
_diffrn_standards_number 3
_exptl_absorpt_coefficient_mu 0.089
_exptl_absorpt_correction_type none
_exptl_crystal_colour 'pale yellow'
_exptl_crystal_density_diffrn 1.339
_exptl_crystal_density_method 'not measured'
_exptl_crystal_description prismatic
_exptl_crystal_F_000 664
_exptl_crystal_size_max 0.40
_exptl_crystal_size_mid 0.35
_exptl_crystal_size_min 0.25
_refine_diff_density_max 0.167
_refine_diff_density_min -0.155
_refine_ls_extinction_coef 0.0030(10)
_refine_ls_extinction_method SHELXL97
_refine_ls_goodness_of_fit_ref 1.061
_refine_ls_hydrogen_treatment 'H atoms: see below'
_refine_ls_matrix_type full
_refine_ls_number_parameters 266
_refine_ls_number_reflns 2496
_refine_ls_number_restraints 0
_refine_ls_restrained_S_all 1.061
_refine_ls_R_factor_all 0.0690
_refine_ls_R_factor_gt 0.0509
_refine_ls_shift/su_max 0.000
_refine_ls_shift/su_mean 0.000
_refine_ls_structure_factor_coef Fsqd
_refine_ls_weighting_details 'w = 1/[\s^2^(Fo^2^)+(0.0380P)^2^+0.5973P] where P=(Fo^2^+2Fc^2^)/3'
_refine_ls_weighting_scheme calc
_refine_ls_wR_factor_ref 0.1134
_reflns_number_gt 2001
_reflns_number_total 2496
_reflns_threshold_expression I>2\s(I)
_cod_data_source_file os1031.cif
_cod_data_source_block III
_cod_depositor_comments
;
The following automatic conversions were performed:

'_refine_ls_weighting_scheme' value '
calc w = 1/[\s^2^(Fo^2^)+(0.0380P)^2^+0.5973P] where
P=(Fo^2^+2Fc^2^)/3' was changed to 'calc'. New tag
'_refine_ls_weighting_details' was created. The value of the new tag
was set to 'w = 1/[\s^2^(Fo^2^)+(0.0380P)^2^+0.5973P] where
P=(Fo^2^+2Fc^2^)/3'.

Automatic conversion script
Id: cif_fix_values 3143 2015-03-26 13:38:13Z robertas 
;
_cod_original_sg_symbol_H-M 'P 21/c'
_cod_database_code 2007852
_cod_database_fobs_code 2007852

loop_
_symmetry_equiv_pos_as_xyz
'x, y, z'
'-x, y+1/2, -z+1/2'
'-x, -y, -z'
'x, -y-1/2, z-1/2'

loop_
_atom_site_label
_atom_site_fract_x
_atom_site_fract_y
_atom_site_fract_z
_atom_site_U_iso_or_equiv
_atom_site_adp_type
_atom_site_calc_flag
_atom_site_refinement_flags
_atom_site_occupancy
_atom_site_disorder_assembly
_atom_site_disorder_group
_atom_site_type_symbol
O1 0.3225(3) 0.69608(7) 0.6334(2) 0.0580(6) Uani d . 1 . . O
O2 0.0814(3) 0.63047(7) 0.58112(18) 0.0445(4) Uani d . 1 . . O
O3 -0.0902(3) 0.55216(7) 0.55194(19) 0.0516(5) Uani d . 1 . . O
C1 0.5408(4) 0.59513(9) 0.8116(2) 0.0332(5) Uani d . 1 . . C
C2 0.4404(4) 0.60247(9) 0.6524(2) 0.0343(5) Uani d . 1 . . C
H2 0.546(4) 0.6060(9) 0.603(2) 0.042 Uiso d . 1 . . H
C3 0.2990(4) 0.55268(10) 0.6165(2) 0.0352(5) Uani d . 1 . . C
H3 0.323(4) 0.5313(9) 0.541(2) 0.039 Uiso d . 1 . . H
C4 0.3360(4) 0.52136(9) 0.7548(2) 0.0351(6) Uani d . 1 . . C
H4 0.232(4) 0.4947(9) 0.756(2) 0.031 Uiso d . 1 . . H
C5 0.5654(4) 0.50226(9) 0.7840(2) 0.0340(5) Uani d . 1 . . C
C6 0.6852(4) 0.54627(10) 0.8169(2) 0.0354(5) Uani d . 1 . . C
H6 0.837(4) 0.5487(9) 0.834(2) 0.036 Uiso d . 1 . . H
C7 0.3531(4) 0.56807(10) 0.8564(2) 0.0350(5) Uani d . 1 . . C
H7A 0.393(3) 0.5551(9) 0.952(2) 0.035 Uiso d . 1 . . H
H7B 0.224(3) 0.5916(9) 0.845(2) 0.030 Uiso d . 1 . . H
C8 0.2908(4) 0.64921(10) 0.6233(2) 0.0403(6) Uani d . 1 . . C
C9 0.0765(4) 0.57488(10) 0.5780(2) 0.0396(6) Uani d . 1 . . C
C10 0.6398(4) 0.64500(9) 0.8833(2) 0.0358(6) Uani d . 1 . . C
C11 0.5570(4) 0.67035(10) 0.9829(3) 0.0432(6) Uani d . 1 . . C
H11 0.432(4) 0.6553(10) 1.010(2) 0.048 Uiso d . 1 . . H
C12 0.6518(5) 0.71654(11) 1.0471(3) 0.0554(8) Uani d . 1 . . C
H12 0.589(5) 0.7355(13) 1.118(3) 0.085 Uiso d . 1 . . H
C13 0.8280(5) 0.73780(11) 1.0133(3) 0.0598(8) Uani d . 1 . . C
H13 0.903(4) 0.7693(12) 1.061(3) 0.068 Uiso d . 1 . . H
C14 0.9127(5) 0.71295(11) 0.9144(3) 0.0563(8) Uani d . 1 . . C
H14 1.037(4) 0.7272(10) 0.887(3) 0.050 Uiso d . 1 . . H
C15 0.8192(4) 0.66725(11) 0.8490(3) 0.0460(6) Uani d . 1 . . C
H15 0.874(4) 0.6503(10) 0.776(3) 0.048 Uiso d . 1 . . H
C16 0.6325(4) 0.44670(9) 0.7657(2) 0.0361(6) Uani d . 1 . . C
C17 0.4885(5) 0.40823(10) 0.7022(3) 0.0452(6) Uani d . 1 . . C
H17 0.343(4) 0.4180(11) 0.670(3) 0.057 Uiso d . 1 . . H
C18 0.5539(6) 0.35582(11) 0.6860(3) 0.0564(8) Uani d . 1 . . C
H18 0.449(5) 0.3304(12) 0.642(3) 0.071 Uiso d . 1 . . H
C19 0.7616(6) 0.34138(12) 0.7342(3) 0.0600(8) Uani d . 1 . . C
H19 0.806(4) 0.3041(11) 0.725(3) 0.059 Uiso d . 1 . . H
C20 0.9079(5) 0.37888(12) 0.7984(3) 0.0558(8) Uani d . 1 . . C
H20 1.067(5) 0.3700(12) 0.839(3) 0.073 Uiso d . 1 . . H
C21 0.8441(4) 0.43128(11) 0.8142(3) 0.0452(6) Uani d . 1 . . C
H21 0.947(5) 0.4580(12) 0.864(3) 0.071 Uiso d . 1 . . H

loop_
_atom_site_aniso_label
_atom_site_aniso_U_11
_atom_site_aniso_U_22
_atom_site_aniso_U_33
_atom_site_aniso_U_12
_atom_site_aniso_U_13
_atom_site_aniso_U_23
O1 0.0598(13) 0.0359(11) 0.0747(14) 0.0031(9) 0.0076(10) 0.0092(9)
O2 0.0388(10) 0.0415(10) 0.0507(11) 0.0072(8) 0.0047(8) 0.0036(8)
O3 0.0350(10) 0.0571(12) 0.0579(12) -0.0012(9) 0.0001(8) -0.0058(9)
C1 0.0362(13) 0.0328(12) 0.0317(12) 0.0003(10) 0.0099(10) 0.0010(10)
C2 0.0348(13) 0.0372(13) 0.0327(13) 0.0013(10) 0.0113(10) 0.0042(10)
C3 0.0369(13) 0.0379(13) 0.0312(12) 0.0012(11) 0.0086(10) 0.0001(10)
C4 0.0348(13) 0.0328(13) 0.0386(14) -0.0029(11) 0.0103(11) 0.0031(10)
C5 0.0360(13) 0.0364(13) 0.0308(12) 0.0030(11) 0.0101(10) 0.0055(10)
C6 0.0311(13) 0.0392(14) 0.0361(13) 0.0019(11) 0.0081(10) 0.0030(10)
C7 0.0346(13) 0.0384(14) 0.0333(13) 0.0016(11) 0.0106(10) 0.0029(10)
C8 0.0434(15) 0.0407(15) 0.0364(13) -0.0002(12) 0.0083(11) 0.0059(11)
C9 0.0411(15) 0.0450(15) 0.0307(13) 0.0047(12) 0.0042(11) 0.0000(11)
C10 0.0363(13) 0.0330(13) 0.0370(13) 0.0018(10) 0.0058(10) 0.0012(10)
C11 0.0411(14) 0.0408(15) 0.0468(15) 0.0046(12) 0.0083(12) -0.0049(12)
C12 0.0589(19) 0.0417(16) 0.0613(19) 0.0098(14) 0.0045(15) -0.0123(14)
C13 0.066(2) 0.0332(15) 0.071(2) -0.0034(14) -0.0050(16) -0.0037(14)
C14 0.0529(18) 0.0428(16) 0.070(2) -0.0120(14) 0.0085(15) 0.0100(15)
C15 0.0462(16) 0.0421(15) 0.0508(16) -0.0022(12) 0.0130(13) 0.0036(12)
C16 0.0473(14) 0.0350(13) 0.0279(12) 0.0039(11) 0.0123(10) 0.0069(10)
C17 0.0579(17) 0.0396(15) 0.0345(14) 0.0048(13) 0.0030(13) 0.0027(11)
C18 0.085(2) 0.0398(16) 0.0409(16) 0.0009(16) 0.0069(15) -0.0020(12)
C19 0.091(2) 0.0415(17) 0.0489(17) 0.0196(17) 0.0194(16) 0.0003(13)
C20 0.0609(19) 0.0510(17) 0.0593(18) 0.0184(15) 0.0215(15) 0.0085(14)
C21 0.0456(16) 0.0410(15) 0.0507(16) 0.0069(12) 0.0145(13) 0.0066(12)

loop_
_atom_type_symbol
_atom_type_description
_atom_type_scat_dispersion_real
_atom_type_scat_dispersion_imag
_atom_type_scat_source
C C 0.0033 0.0016 'International Tables Vol C Tables 4.2.6.8 and 6.1.1.4'
H H 0.0000 0.0000 'International Tables Vol C Tables 4.2.6.8 and 6.1.1.4'
O O 0.0106 0.0060 'International Tables Vol C Tables 4.2.6.8 and 6.1.1.4'

loop_
_geom_angle_atom_site_label_1
_geom_angle_atom_site_label_2
_geom_angle_atom_site_label_3
_geom_angle
_geom_angle_publ_flag
C9 O2 C8 110.83(19) ?
C10 C1 C6 116.9(2) ?
C10 C1 C7 120.02(19) ?
C6 C1 C7 98.92(18) ?
C2 C1 C10 114.62(19) yes
C2 C1 C6 103.50(18) yes
C2 C1 C7 100.02(18) yes
C8 C2 C3 105.06(19) ?
C1 C2 C8 112.49(19) yes
C3 C2 C1 103.16(18) ?
C8 C2 H2 109.8(14) ?
C3 C2 H2 114.7(14) ?
C1 C2 H2 111.4(15) ?
C9 C3 C2 104.2(2) ?
C4 C3 C9 110.88(19) yes
C2 C3 C4 103.50(18) ?
C9 C3 H3 108.3(14) ?
C2 C3 H3 116.1(14) ?
C4 C3 H3 113.5(14) ?
C5 C4 C7 100.90(19) ?
C3 C4 C5 105.91(18) yes
C3 C4 C7 100.54(19) yes
C5 C4 H4 116.2(13) ?
C7 C4 H4 118.0(13) ?
C3 C4 H4 113.2(13) ?
C6 C5 C16 129.1(2) ?
C6 C5 C4 105.9(2) ?
C16 C5 C4 124.8(2) ?
C5 C6 C1 109.3(2) ?
C5 C6 H6 127.2(14) ?
C1 C6 H6 123.3(14) ?
C1 C7 C4 94.72(18) yes
C4 C7 H7A 111.1(13) ?
C1 C7 H7A 112.1(13) ?
C4 C7 H7B 116.0(12) ?
C1 C7 H7B 113.5(12) ?
H7A C7 H7B 108.9(17) ?
O1 C8 O2 119.3(2) ?
O1 C8 C2 131.1(2) ?
O2 C8 C2 109.5(2) ?
O3 C9 O2 119.7(2) ?
O3 C9 C3 130.0(2) ?
O2 C9 C3 110.2(2) ?
C11 C10 C15 118.3(2) ?
C11 C10 C1 121.9(2) ?
C15 C10 C1 119.8(2) ?
C10 C11 C12 120.6(3) ?
C10 C11 H11 119.9(15) ?
C12 C11 H11 119.5(15) ?
C13 C12 C11 120.7(3) ?
C13 C12 H12 118.9(19) ?
C11 C12 H12 120.4(19) ?
C12 C13 C14 119.5(3) ?
C12 C13 H13 122.4(17) ?
C14 C13 H13 118.1(17) ?
C13 C14 C15 120.5(3) ?
C13 C14 H14 121.7(16) ?
C15 C14 H14 117.8(16) ?
C14 C15 C10 120.5(3) ?
C14 C15 H15 121.1(15) ?
C10 C15 H15 118.4(15) ?
C17 C16 C21 118.1(2) ?
C17 C16 C5 121.4(2) ?
C21 C16 C5 120.5(2) ?
C16 C17 C18 120.8(3) ?
C16 C17 H17 119.1(17) ?
C18 C17 H17 120.0(17) ?
C19 C18 C17 120.3(3) ?
C19 C18 H18 121.4(18) ?
C17 C18 H18 118.3(19) ?
C18 C19 C20 120.0(3) ?
C18 C19 H19 119.9(16) ?
C20 C19 H19 120.1(16) ?
C19 C20 C21 120.0(3) ?
C19 C20 H20 123.4(17) ?
C21 C20 H20 116.5(17) ?
C20 C21 C16 120.7(3) ?
C20 C21 H21 120.5(17) ?
C16 C21 H21 118.7(17) ?

loop_
_geom_bond_atom_site_label_1
_geom_bond_atom_site_label_2
_geom_bond_site_symmetry_2
_geom_bond_distance
_geom_bond_publ_flag
O1 C8 . 1.186(3) ?
O2 C9 . 1.385(3) yes
O2 C8 . 1.401(3) yes
O3 C9 . 1.191(3) ?
C1 C10 . 1.503(3) ?
C1 C6 . 1.527(3) yes
C1 C7 . 1.539(3) yes
C1 C2 . 1.590(3) yes
C2 C8 . 1.499(3) yes
C2 C3 . 1.534(3) yes
C2 H2 . 0.94(2) ?
C3 C9 . 1.505(3) yes
C3 C4 . 1.560(3) yes
C3 H3 . 0.96(2) ?
C4 C5 . 1.520(3) yes
C4 C7 . 1.533(3) yes
C4 H4 . 0.95(2) ?
C5 C6 . 1.339(3) yes
C5 C16 . 1.474(3) ?
C6 H6 . 0.96(2) ?
C7 H7A . 0.99(2) ?
C7 H7B . 1.00(2) ?
C10 C11 . 1.386(3) ?
C10 C15 . 1.395(3) ?
C11 C12 . 1.391(4) ?
C11 H11 . 0.98(3) ?
C12 C13 . 1.365(4) ?
C12 H12 . 1.01(3) ?
C13 C14 . 1.381(4) ?
C13 H13 . 0.99(3) ?
C14 C15 . 1.383(4) ?
C14 H14 . 0.97(3) ?
C15 H15 . 0.98(3) ?
C16 C17 . 1.385(3) ?
C16 C21 . 1.396(3) ?
C17 C18 . 1.393(4) ?
C17 H17 . 0.96(3) ?
C18 C19 . 1.366(4) ?
C18 H18 . 0.96(3) ?
C19 C20 . 1.379(4) ?
C19 H19 . 0.98(3) ?
C20 C21 . 1.389(4) ?
C20 H20 . 1.04(3) ?
C21 H21 . 0.99(3) ?

loop_
_geom_torsion_atom_site_label_1
_geom_torsion_atom_site_label_2
_geom_torsion_atom_site_label_3
_geom_torsion_atom_site_label_4
_geom_torsion
_geom_torsion_publ_flag
C10 C1 C2 C8 -51.5(3) ?
C6 C1 C2 C8 -179.89(19) ?
C7 C1 C2 C8 78.3(2) ?
C10 C1 C2 C3 -164.16(19) ?
C6 C1 C2 C3 67.4(2) ?
C7 C1 C2 C3 -34.4(2) ?
C8 C2 C3 C9 -3.5(2) ?
C1 C2 C3 C9 114.51(19) ?
C8 C2 C3 C4 -119.53(19) ?
C1 C2 C3 C4 -1.5(2) yes
C9 C3 C4 C5 -178.7(2) ?
C2 C3 C4 C5 -67.5(2) ?
C9 C3 C4 C7 -74.0(2) ?
C2 C3 C4 C7 37.2(2) ?
C7 C4 C5 C6 -33.5(2) ?
C3 C4 C5 C6 70.9(2) ?
C7 C4 C5 C16 151.4(2) ?
C3 C4 C5 C16 -104.2(2) ?
C16 C5 C6 C1 175.2(2) ?
C4 C5 C6 C1 0.4(2) ?
C10 C1 C6 C5 162.8(2) ?
C7 C1 C6 C5 32.5(2) ?
C2 C1 C6 C5 -70.2(2) ?
C5 C4 C7 C1 50.8(2) ?
C3 C4 C7 C1 -57.9(2) ?
C10 C1 C7 C4 -177.5(2) ?
C6 C1 C7 C4 -49.2(2) ?
C2 C1 C7 C4 56.30(19) ?
C9 O2 C8 O1 -178.9(2) ?
C9 O2 C8 C2 -0.5(3) ?
C3 C2 C8 O1 -179.3(3) ?
C1 C2 C8 O1 69.2(3) ?
C3 C2 C8 O2 2.6(2) ?
C1 C2 C8 O2 -108.9(2) ?
C8 O2 C9 O3 175.6(2) ?
C8 O2 C9 C3 -1.9(3) ?
C2 C3 C9 O3 -173.8(3) ?
C4 C3 C9 O3 -63.1(3) ?
C2 C3 C9 O2 3.4(2) ?
C4 C3 C9 O2 114.1(2) ?
C6 C1 C10 C11 -124.7(2) ?
C7 C1 C10 C11 -5.2(3) yes
C2 C1 C10 C11 113.9(2) ?
C6 C1 C10 C15 55.9(3) ?
C7 C1 C10 C15 175.5(2) ?
C2 C1 C10 C15 -65.4(3) ?
C15 C10 C11 C12 -0.5(4) ?
C1 C10 C11 C12 -179.8(2) ?
C10 C11 C12 C13 0.1(4) ?
C11 C12 C13 C14 -0.2(4) ?
C12 C13 C14 C15 0.7(4) ?
C13 C14 C15 C10 -1.1(4) ?
C11 C10 C15 C14 1.0(4) ?
C1 C10 C15 C14 -179.7(2) ?
C6 C5 C16 C17 -165.2(2) ?
C4 C5 C16 C17 8.6(3) yes
C6 C5 C16 C21 15.7(4) ?
C4 C5 C16 C21 -170.5(2) ?
C21 C16 C17 C18 -0.6(4) ?
C5 C16 C17 C18 -179.7(2) ?
C16 C17 C18 C19 0.7(4) ?
C17 C18 C19 C20 -0.4(4) ?
C18 C19 C20 C21 0.1(4) ?
C19 C20 C21 C16 -0.1(4) ?
C17 C16 C21 C20 0.3(4) ?
C5 C16 C21 C20 179.4(2) ?
C4 C5 C6 H6 -174.3(17) yes
